data_2207972
loop_
_publ_author_name
'Tsonko Kolev'
'Michael Spiteller'
'William S. Sheldrick'
'Heike Mayer-Figge'

_publ_section_title
;
 4-Acetyl-<i>N</i>-methylaniline
;
_journal_coeditor_code BT2001
_journal_issue 2
_journal_name_full 'Acta Crystallographica Section E'
_journal_page_first o774
_journal_page_last o776
_journal_paper_doi 10.1107/S1600536806001401
_journal_volume 62
_journal_year 2006
_chemical_formula_iupac 'C9 H11 N O'
_chemical_formula_moiety 'C9 H11 N O'
_chemical_formula_sum 'C9 H11 N O'
_chemical_formula_weight 149.19
_chemical_name_systematic
;
4-Acetyl-N-methylaniline
;
_space_group_IT_number 14
_symmetry_cell_setting monoclinic
_symmetry_space_group_name_Hall '-P 2ybc'
_symmetry_space_group_name_H-M 'P 1 21/c 1'
_atom_sites_solution_hydrogens geom
_atom_sites_solution_primary direct
_atom_sites_solution_secondary difmap
_audit_creation_method SHELXL-97
_cell_angle_alpha 90.00
_cell_angle_beta 97.33(4)
_cell_angle_gamma 90.00
_cell_formula_units_Z 4
_cell_length_a 6.286(4)
_cell_length_b 7.6675(16)
_cell_length_c 17.358(5)
_cell_measurement_reflns_used 18
_cell_measurement_temperature 294(2)
_cell_measurement_theta_max 16.02
_cell_measurement_theta_min 7.3
_cell_volume 829.8(6)
_computing_cell_refinement R3m/V
_computing_data_collection 'R3m/V (Siemens, 1989)'
_computing_data_reduction 'XDISK (Siemens, 1989)'
_computing_molecular_graphics 'SHELXTL-Plus (Sheldrick, 1995)'
_computing_publication_material SHELXL97
_computing_structure_refinement 'SHELXL97 (Sheldrick, 1997)'
_computing_structure_solution 'SHELXS97 (Sheldrick, 1997)'
_diffrn_ambient_temperature 294(2)
_diffrn_measured_fraction_theta_full 0.997
_diffrn_measured_fraction_theta_max 0.997
_diffrn_measurement_device_type 'Siemens P4 four-circle'
_diffrn_measurement_method 'Profile fitted'
_diffrn_radiation_monochromator graphite
_diffrn_radiation_source 'fine-focus sealed tube'
_diffrn_radiation_type MoK\a
_diffrn_radiation_wavelength 0.71073
_diffrn_reflns_av_R_equivalents 0.0432
_diffrn_reflns_av_sigmaI/netI 0.0754
_diffrn_reflns_limit_h_max 7
_diffrn_reflns_limit_h_min -1
_diffrn_reflns_limit_k_max 9
_diffrn_reflns_limit_k_min -1
_diffrn_reflns_limit_l_max 20
_diffrn_reflns_limit_l_min -20
_diffrn_reflns_number 2178
_diffrn_reflns_theta_full 25.00
_diffrn_reflns_theta_max 25.00
_diffrn_reflns_theta_min 2.37
_diffrn_standards_decay_% 0
_diffrn_standards_interval_count 100
_diffrn_standards_number 3
_exptl_absorpt_coefficient_mu 0.078
_exptl_absorpt_correction_T_max 0.981
_exptl_absorpt_correction_T_min 0.937
_exptl_absorpt_correction_type psi-scan
_exptl_absorpt_process_details '(XPREP in SHELXTL; Sheldrick, 1995)'
_exptl_crystal_colour 'light yellow'
_exptl_crystal_density_diffrn 1.194
_exptl_crystal_density_method 'not measured'
_exptl_crystal_description prism
_exptl_crystal_F_000 320
_exptl_crystal_size_max 0.54
_exptl_crystal_size_mid 0.52
_exptl_crystal_size_min 0.35
_refine_diff_density_max 0.150
_refine_diff_density_min -0.136
_refine_ls_extinction_coef 0.010(3)
_refine_ls_extinction_expression Fc^*^=kFc[1+0.001xFc^2^\l^3^/sin(2\q)]^-1/4^
_refine_ls_extinction_method SHELXL97
_refine_ls_goodness_of_fit_ref 0.991
_refine_ls_hydrogen_treatment constr
_refine_ls_matrix_type full
_refine_ls_number_parameters 103
_refine_ls_number_reflns 1462
_refine_ls_number_restraints 0
_refine_ls_restrained_S_all 0.991
_refine_ls_R_factor_all 0.1466
_refine_ls_R_factor_gt 0.0625
_refine_ls_shift/su_max 0.016
_refine_ls_shift/su_mean 0.001
_refine_ls_structure_factor_coef Fsqd
_refine_ls_weighting_details 'calc w=1/[\s^2^(Fo^2^)+(0.0537P)^2^] where P=(Fo^2^+2Fc^2^)/3'
_refine_ls_weighting_scheme calc
_refine_ls_wR_factor_gt 0.1203
_refine_ls_wR_factor_ref 0.1414
_reflns_number_gt 733
_reflns_number_total 1462
_reflns_threshold_expression I>2\s(I)
_cod_data_source_file bt2001.cif
_cod_data_source_block I
_cod_depositor_comments
;
The following automatic conversions were performed:
'_symmetry_cell_setting' value 'Monoclinic' changed to 'monoclinic'
according to '/home/saulius/struct/CIF-dictionaries/cif_core.dic'
dictionary named 'cif_core.dic' version 2.4.1 from 2010-06-29.

Automatic conversion script
Id: cif_fix_enum 1527 2010-12-29 10:47:43Z saulius 

The following automatic conversions were performed:

'_symmetry_cell_setting' value 'Monoclinic' changed to 'monoclinic'
according to /home/saulius/struct/CIF-dictionaries/cif_core.dic
dictionary named 'cif_core.dic' version 2.4.1 from 2010-06-29.

Automatic conversion script
Id: cif_fix_values 1715 2011-07-08 13:25:40Z adriana 
;
_cod_original_sg_symbol_H-M 'P 21/c'
_cod_database_code 2207972

loop_
_symmetry_equiv_pos_as_xyz
'x, y, z'
'-x, y+1/2, -z+1/2'
'-x, -y, -z'
'x, -y-1/2, z-1/2'

loop_
_atom_site_label
_atom_site_fract_x
_atom_site_fract_y
_atom_site_fract_z
_atom_site_U_iso_or_equiv
_atom_site_adp_type
_atom_site_calc_flag
_atom_site_refinement_flags
_atom_site_occupancy
_atom_site_type_symbol
C1 0.2271(5) 0.8305(4) 0.26566(15) 0.0495(8) Uani d . 1 C
N1 0.1680(4) 0.8358(3) 0.33870(12) 0.0627(8) Uani d . 1 N
H1 0.2529 0.7900 0.3760 0.075 Uiso calc R 1 H
C11 -0.0283(5) 0.9137(5) 0.35692(16) 0.0736(10) Uani d . 1 C
H111 -0.0391 0.8982 0.4112 0.110 Uiso calc R 1 H
H112 -0.1484 0.8587 0.3267 0.110 Uiso calc R 1 H
H113 -0.0282 1.0360 0.3451 0.110 Uiso calc R 1 H
C2 0.4085(5) 0.7390(4) 0.25213(16) 0.0572(8) Uani d . 1 C
H2 0.4885 0.6813 0.2932 0.069 Uiso calc R 1 H
C3 0.4736(5) 0.7314(4) 0.17948(16) 0.0579(8) Uani d . 1 C
H3 0.5971 0.6699 0.1723 0.070 Uiso calc R 1 H
O4 0.2898(4) 0.8564(3) -0.01906(11) 0.0771(8) Uani d . 1 O
C4 0.3557(4) 0.8152(4) 0.11616(15) 0.0496(8) Uani d . 1 C
C41 0.4128(5) 0.8021(4) 0.03667(17) 0.0578(8) Uani d . 1 C
C42 0.6242(5) 0.7218(5) 0.02328(18) 0.0772(11) Uani d . 1 C
H421 0.6317 0.7140 -0.0315 0.116 Uiso calc R 1 H
H422 0.6357 0.6072 0.0457 0.116 Uiso calc R 1 H
H423 0.7397 0.7932 0.0472 0.116 Uiso calc R 1 H
C5 0.1747(5) 0.9081(4) 0.12999(15) 0.0537(8) Uani d . 1 C
H5 0.0949 0.9656 0.0888 0.064 Uiso calc R 1 H
C6 0.1095(4) 0.9178(4) 0.20275(15) 0.0539(8) Uani d . 1 C
H6 -0.0119 0.9818 0.2102 0.065 Uiso calc R 1 H

loop_
_atom_site_aniso_label
_atom_site_aniso_U_11
_atom_site_aniso_U_22
_atom_site_aniso_U_33
_atom_site_aniso_U_12
_atom_site_aniso_U_13
_atom_site_aniso_U_23
C1 0.057(2) 0.0412(17) 0.0480(17) -0.0037(17) -0.0019(15) 0.0001(14)
N1 0.0675(18) 0.0696(19) 0.0503(15) 0.0045(16) 0.0041(12) 0.0054(13)
C11 0.073(2) 0.082(3) 0.068(2) -0.003(2) 0.0156(17) 0.0033(18)
C2 0.057(2) 0.055(2) 0.0561(18) 0.0070(18) -0.0070(15) 0.0080(15)
C3 0.0508(19) 0.057(2) 0.0640(19) 0.0090(17) -0.0003(15) 0.0009(16)
O4 0.0889(17) 0.0893(17) 0.0502(12) 0.0007(15) -0.0021(11) -0.0041(12)
C4 0.0506(19) 0.0474(19) 0.0495(16) -0.0007(16) 0.0010(14) -0.0007(14)
C41 0.067(2) 0.050(2) 0.0569(18) -0.0090(19) 0.0086(17) -0.0043(16)
C42 0.075(2) 0.082(3) 0.078(2) 0.001(2) 0.0208(19) -0.0053(19)
C5 0.055(2) 0.054(2) 0.0489(16) -0.0015(17) -0.0049(14) 0.0054(14)
C6 0.0533(19) 0.0518(19) 0.0553(17) 0.0061(17) 0.0019(15) 0.0017(15)

loop_
_atom_type_symbol
_atom_type_description
_atom_type_scat_dispersion_real
_atom_type_scat_dispersion_imag
_atom_type_scat_source
C C 0.0033 0.0016 'International Tables Vol C Tables 4.2.6.8 and 6.1.1.4'
H H 0.0000 0.0000 'International Tables Vol C Tables 4.2.6.8 and 6.1.1.4'
N N 0.0061 0.0033 'International Tables Vol C Tables 4.2.6.8 and 6.1.1.4'
O O 0.0106 0.0060 'International Tables Vol C Tables 4.2.6.8 and 6.1.1.4'

loop_
_geom_angle_atom_site_label_1
_geom_angle_atom_site_label_2
_geom_angle_atom_site_label_3
_geom_angle
N1 C1 C2 120.0(3)
N1 C1 C6 121.8(3)
C2 C1 C6 118.2(3)
C1 N1 C11 123.9(3)
C1 N1 H1 118.1
C11 N1 H1 118.1
N1 C11 H111 109.5
N1 C11 H112 109.5
H111 C11 H112 109.5
N1 C11 H113 109.5
H111 C11 H113 109.5
H112 C11 H113 109.5
C3 C2 C1 121.6(3)
C3 C2 H2 119.2
C1 C2 H2 119.2
C2 C3 C4 120.7(3)
C2 C3 H3 119.7
C4 C3 H3 119.7
C5 C4 C3 117.6(3)
C5 C4 C41 120.0(3)
C3 C4 C41 122.4(3)
O4 C41 C4 120.6(3)
O4 C41 C42 119.6(3)
C4 C41 C42 119.8(3)
C41 C42 H421 109.5
C41 C42 H422 109.5
H421 C42 H422 109.5
C41 C42 H423 109.5
H421 C42 H423 109.5
H422 C42 H423 109.5
C6 C5 C4 122.1(3)
C6 C5 H5 118.9
C4 C5 H5 118.9
C5 C6 C1 119.8(3)
C5 C6 H6 120.1
C1 C6 H6 120.1

loop_
_geom_bond_atom_site_label_1
_geom_bond_atom_site_label_2
_geom_bond_distance
C1 N1 1.367(3)
C1 C2 1.384(4)
C1 C6 1.407(3)
N1 C11 1.442(4)
N1 H1 0.8600
C11 H111 0.9600
C11 H112 0.9600
C11 H113 0.9600
C2 C3 1.376(4)
C2 H2 0.9300
C3 C4 1.401(4)
C3 H3 0.9300
O4 C41 1.231(3)
C4 C5 1.389(4)
C4 C41 1.473(4)
C41 C42 1.509(4)
C42 H421 0.9600
C42 H422 0.9600
C42 H423 0.9600
C5 C6 1.379(4)
C5 H5 0.9300
C6 H6 0.9300

loop_
_geom_hbond_atom_site_label_D
_geom_hbond_atom_site_label_H
_geom_hbond_atom_site_label_A
_geom_hbond_site_symmetry_A
_geom_hbond_distance_DH
_geom_hbond_distance_HA
_geom_hbond_distance_DA
_geom_hbond_angle_DHA
_geom_hbond_publ_flag
N1 H1 O4 4_576 0.86 2.13 2.893(3) 148 y

loop_
_cod_related_entry_id
_cod_related_entry_database
_cod_related_entry_code
1 ChemSpider 9782691
